data_7150439
loop_
_publ_author_name
'Ahmed, Omar'
'Hitchcock, Peter B.'
'Young, Douglas W.'

_publ_section_title
;
 Investigation of a route to ibotenic acid analogues via a reduced
 pyroglutamate template.
;
_journal_issue 8
_journal_name_full 'Organic &amp; biomolecular chemistry'
_journal_page_first 1596
_journal_page_last 1603
_journal_paper_doi 10.1039/b600195e
_journal_volume 4
_journal_year 2006
_chemical_absolute_configuration syn
_chemical_compound_source 'synthesis as described'
_chemical_formula_moiety 'C12 H19 N3 O4'
_chemical_formula_sum 'C12 H19 N3 O4'
_chemical_formula_weight 269.3
_chemical_name_systematic
;
?
;
_space_group_IT_number 19
_symmetry_cell_setting orthorhombic
_symmetry_Int_Tables_number 19
_symmetry_space_group_name_Hall 'P 2ac 2ab'
_symmetry_space_group_name_H-M 'P 21 21 21'
_atom_sites_solution_hydrogens geom
_atom_sites_solution_primary direct
_atom_sites_solution_secondary difmap
_audit_conform_dict_location ftp://ftp.iucr.org/pub/cif_core.dic
_audit_conform_dict_name cif_core.dic
_audit_conform_dict_version 2.3
_audit_creation_date 2006-02-10T17:27:29-00:00
_audit_creation_method 'WinGX routine CIF_UPDATE'
_cell_angle_alpha 90
_cell_angle_beta 90
_cell_angle_gamma 90
_cell_formula_units_Z 4
_cell_length_a 5.6733(2)
_cell_length_b 11.5380(9)
_cell_length_c 21.3149(16)
_cell_measurement_temperature 173(2)
_cell_volume 1395.24(16)
_computing_cell_refinement 'HKL Scalepack (Otwinowski & Minor 1997)'
_computing_data_reduction 'HKL Denzo and Scalepack (Otwinowski & Minor 1997)'
_computing_molecular_graphics 'Ortep-3 for Windows (Farrugia, 1997)'
_computing_structure_refinement 'SHELXL-97 (Sheldrick, 1997)'
_computing_structure_solution 'SHELXS-97 (Sheldrick, 1997)'
_diffrn_ambient_temperature 173(2)
_diffrn_measured_fraction_theta_full 0.989
_diffrn_measured_fraction_theta_max 0.989
_diffrn_measurement_device KappaCCD
_diffrn_measurement_method CCD
_diffrn_radiation_monochromator graphite
_diffrn_radiation_probe x-ray
_diffrn_radiation_type MoK\a
_diffrn_radiation_wavelength 0.71073
_diffrn_reflns_av_R_equivalents 0.056
_diffrn_reflns_av_unetI/netI 0.062
_diffrn_reflns_limit_h_max 6
_diffrn_reflns_limit_h_min -5
_diffrn_reflns_limit_k_max 13
_diffrn_reflns_limit_k_min -10
_diffrn_reflns_limit_l_max 25
_diffrn_reflns_limit_l_min -19
_diffrn_reflns_number 5827
_diffrn_reflns_theta_full 25
_diffrn_reflns_theta_max 25
_diffrn_reflns_theta_min 3.72
_exptl_absorpt_coefficient_mu 0.097
_exptl_absorpt_correction_type none
_exptl_crystal_density_diffrn 1.282
_exptl_crystal_density_method 'not measured'
_exptl_crystal_F_000 576
_exptl_crystal_size_max 0.4
_exptl_crystal_size_mid 0.3
_exptl_crystal_size_min 0.1
_refine_diff_density_max 0.182
_refine_diff_density_min -0.208
_refine_diff_density_rms 0.052
_refine_ls_abs_structure_details 'Flack H D (1983), Acta Cryst. A39, 876-881'
_refine_ls_abs_structure_Flack 4(2)
_refine_ls_extinction_method none
_refine_ls_goodness_of_fit_ref 1.063
_refine_ls_hydrogen_treatment constr
_refine_ls_matrix_type full
_refine_ls_number_parameters 173
_refine_ls_number_reflns 1449
_refine_ls_number_restraints 0
_refine_ls_restrained_S_all 1.063
_refine_ls_R_factor_all 0.0584
_refine_ls_R_factor_gt 0.0446
_refine_ls_shift/su_max 0
_refine_ls_shift/su_mean 0
_refine_ls_structure_factor_coef Fsqd
_refine_ls_weighting_details 'calc w=1/[\s^2^(Fo^2^)+(0.0513P)^2^+0.2565P] where P=(Fo^2^+2Fc^2^)/3'
_refine_ls_weighting_scheme calc
_refine_ls_wR_factor_gt 0.1003
_refine_ls_wR_factor_ref 0.1067
_reflns_number_gt 1208
_reflns_number_total 1449
_reflns_threshold_expression >2sigma(I)
_cod_data_source_file b600195e.txt
_cod_data_source_block mar1401
_cod_original_sg_symbol_H-M P2(1)2(1)2(1)
_cod_database_code 7150439

loop_
_symmetry_equiv_pos_as_xyz
'x, y, z'
'-x+1/2, -y, z+1/2'
'x+1/2, -y+1/2, -z'
'-x, y+1/2, -z+1/2'

loop_
_atom_site_label
_atom_site_type_symbol
_atom_site_fract_x
_atom_site_fract_y
_atom_site_fract_z
_atom_site_U_iso_or_equiv
_atom_site_adp_type
_atom_site_occupancy
_atom_site_symmetry_multiplicity
_atom_site_calc_flag
_atom_site_refinement_flags
_atom_site_disorder_assembly
_atom_site_disorder_group
O1 O 0.6599(4) 0.5096(2) 0.38727(10) 0.0453(6) Uani 1 1 d . . .
O2 O 1.1488(4) 0.8718(2) 0.30458(10) 0.0487(7) Uani 1 1 d . . .
O3 O 0.2220(4) 0.6703(2) 0.20017(10) 0.0453(6) Uani 1 1 d . . .
O4 O 0.3417(4) 0.53689(19) 0.12797(9) 0.0367(5) Uani 1 1 d . . .
N1 N 0.4891(4) 0.5290(2) 0.22302(11) 0.0329(6) Uani 1 1 d . . .
H1 H 0.5607 0.4667 0.2088 0.039 Uiso 1 1 calc R . .
N2 N 0.9394(5) 0.6461(2) 0.40573(11) 0.0376(6) Uani 1 1 d . . .
N3 N 1.0818(4) 0.7331(2) 0.37778(11) 0.0369(7) Uani 1 1 d . . .
C1 C 0.5269(6) 0.4671(3) 0.33370(15) 0.0443(8) Uani 1 1 d . . .
H1A H 0.3627 0.4486 0.3458 0.053 Uiso 1 1 calc R . .
H1B H 0.6012 0.3967 0.316 0.053 Uiso 1 1 calc R . .
C2 C 0.5333(5) 0.5673(3) 0.28623(13) 0.0312(7) Uani 1 1 d . . .
H2 H 0.4112 0.6258 0.2982 0.037 Uiso 1 1 calc R . .
C3 C 0.7794(5) 0.6188(2) 0.29838(13) 0.0276(7) Uani 1 1 d . . .
H3 H 0.8999 0.575 0.2737 0.033 Uiso 1 1 calc R . .
C4 C 0.8088(5) 0.5935(3) 0.36665(13) 0.0308(7) Uani 1 1 d . . .
C5 C 0.8146(5) 0.7470(3) 0.28905(14) 0.0329(7) Uani 1 1 d . . .
H5A H 0.6736 0.789 0.3042 0.039 Uiso 1 1 calc R . .
H5B H 0.8326 0.7634 0.2437 0.039 Uiso 1 1 calc R . .
C6 C 1.0288(5) 0.7900(3) 0.32359(14) 0.0361(7) Uani 1 1 d . . .
C7 C 1.2746(6) 0.7701(3) 0.41928(16) 0.0479(9) Uani 1 1 d . . .
H7A H 1.364 0.8325 0.3991 0.072 Uiso 1 1 calc R . .
H7B H 1.3794 0.7043 0.4275 0.072 Uiso 1 1 calc R . .
H7C H 1.209 0.7982 0.459 0.072 Uiso 1 1 calc R . .
C8 C 0.3388(5) 0.5875(3) 0.18511(14) 0.0321(7) Uani 1 1 d . . .
C9 C 0.2070(5) 0.5898(3) 0.07545(15) 0.0403(8) Uani 1 1 d . . .
C10 C -0.0535(5) 0.5900(4) 0.08951(17) 0.0516(10) Uani 1 1 d . . .
H10A H -0.0857 0.6435 0.1242 0.077 Uiso 1 1 calc R . .
H10B H -0.1036 0.5117 0.1013 0.077 Uiso 1 1 calc R . .
H10C H -0.1406 0.615 0.0522 0.077 Uiso 1 1 calc R . .
C11 C 0.2655(8) 0.5084(5) 0.02215(17) 0.0763(14) Uani 1 1 d . . .
H11A H 0.4356 0.5102 0.0142 0.114 Uiso 1 1 calc R . .
H11B H 0.181 0.5328 -0.0157 0.114 Uiso 1 1 calc R . .
H11C H 0.2178 0.4295 0.0334 0.114 Uiso 1 1 calc R . .
C12 C 0.2981(7) 0.7116(3) 0.06339(17) 0.0578(11) Uani 1 1 d . . .
H12A H 0.4675 0.7086 0.0546 0.087 Uiso 1 1 calc R . .
H12B H 0.27 0.7598 0.1005 0.087 Uiso 1 1 calc R . .
H12C H 0.2154 0.7449 0.0273 0.087 Uiso 1 1 calc R . .

loop_
_atom_site_aniso_label
_atom_site_aniso_U_11
_atom_site_aniso_U_22
_atom_site_aniso_U_33
_atom_site_aniso_U_23
_atom_site_aniso_U_13
_atom_site_aniso_U_12
O1 0.0575(14) 0.0458(14) 0.0327(12) 0.0077(10) -0.0035(11) -0.0156(12)
O2 0.0534(14) 0.0444(14) 0.0482(14) -0.0030(11) 0.0068(11) -0.0225(12)
O3 0.0465(14) 0.0494(14) 0.0402(13) -0.0045(11) 0.0008(10) 0.0207(12)
O4 0.0351(11) 0.0441(13) 0.0309(11) -0.0045(10) -0.0074(9) 0.0091(10)
N1 0.0326(14) 0.0339(14) 0.0321(13) -0.0062(12) -0.0068(11) 0.0065(11)
N2 0.0366(14) 0.0403(15) 0.0360(14) 0.0042(13) -0.0050(12) -0.0020(12)
N3 0.0324(14) 0.0403(16) 0.0381(15) -0.0048(13) -0.0055(11) -0.0057(12)
C1 0.0452(19) 0.047(2) 0.0410(18) 0.0050(17) -0.0047(16) -0.0142(17)
C2 0.0291(15) 0.0330(17) 0.0315(16) -0.0011(14) 0.0025(13) 0.0004(13)
C3 0.0264(15) 0.0278(15) 0.0285(16) -0.0009(13) 0.0010(12) 0.0024(12)
C4 0.0297(15) 0.0294(15) 0.0333(16) 0.0028(14) 0.0000(13) -0.0001(14)
C5 0.0318(15) 0.0328(17) 0.0340(16) 0.0021(14) 0.0010(14) 0.0022(13)
C6 0.0353(17) 0.0353(18) 0.0376(18) -0.0066(15) 0.0056(14) -0.0001(15)
C7 0.0365(19) 0.055(2) 0.052(2) -0.0118(19) -0.0109(15) -0.0045(17)
C8 0.0267(15) 0.0344(18) 0.0351(17) 0.0016(14) -0.0004(13) -0.0017(14)
C9 0.0328(17) 0.055(2) 0.0330(17) 0.0055(16) -0.0070(13) 0.0070(16)
C10 0.0310(18) 0.065(2) 0.059(2) 0.017(2) -0.0074(16) -0.0028(18)
C11 0.077(3) 0.112(4) 0.040(2) -0.022(2) -0.022(2) 0.032(3)
C12 0.043(2) 0.077(3) 0.053(2) 0.027(2) -0.0071(17) -0.013(2)

loop_
_atom_type_symbol
_atom_type_description
_atom_type_scat_dispersion_real
_atom_type_scat_dispersion_imag
_atom_type_scat_source
C C 0.0033 0.0016 'International Tables Vol C Tables 4.2.6.8 and 6.1.1.4'
H H 0 0 'International Tables Vol C Tables 4.2.6.8 and 6.1.1.4'
N N 0.0061 0.0033 'International Tables Vol C Tables 4.2.6.8 and 6.1.1.4'
O O 0.0106 0.006 'International Tables Vol C Tables 4.2.6.8 and 6.1.1.4'

loop_
_geom_angle_atom_site_label_1
_geom_angle_atom_site_label_2
_geom_angle_atom_site_label_3
_geom_angle
_geom_angle_site_symmetry_1
_geom_angle_site_symmetry_3
_geom_angle_publ_flag
C4 O1 C1 108.0(2) . . ?
C8 O4 C9 119.7(2) . . ?
C8 N1 C2 121.0(2) . . ?
C4 N2 N3 113.2(2) . . ?
C6 N3 N2 124.8(3) . . ?
C6 N3 C7 122.3(3) . . ?
N2 N3 C7 112.1(2) . . ?
O1 C1 C2 104.5(2) . . ?
N1 C2 C1 112.4(3) . . ?
N1 C2 C3 115.7(2) . . ?
C1 C2 C3 101.6(2) . . ?
C4 C3 C5 107.8(2) . . ?
C4 C3 C2 100.9(2) . . ?
C5 C3 C2 118.5(2) . . ?
N2 C4 O1 119.4(3) . . ?
N2 C4 C3 127.7(3) . . ?
O1 C4 C3 112.6(2) . . ?
C3 C5 C6 111.5(3) . . ?
O2 C6 N3 121.7(3) . . ?
O2 C6 C5 122.5(3) . . ?
N3 C6 C5 115.7(3) . . ?
O3 C8 O4 126.1(3) . . ?
O3 C8 N1 125.6(3) . . ?
O4 C8 N1 108.4(3) . . ?
O4 C9 C10 110.8(3) . . ?
O4 C9 C11 101.4(3) . . ?
C10 C9 C11 111.4(3) . . ?
O4 C9 C12 109.4(3) . . ?
C10 C9 C12 111.4(3) . . ?
C11 C9 C12 111.9(3) . . ?

loop_
_geom_bond_atom_site_label_1
_geom_bond_atom_site_label_2
_geom_bond_distance
_geom_bond_site_symmetry_2
_geom_bond_publ_flag
O1 C4 1.358(3) . ?
O1 C1 1.454(4) . ?
O2 C6 1.232(4) . ?
O3 C8 1.206(4) . ?
O4 C8 1.351(4) . ?
O4 C9 1.486(4) . ?
N1 C8 1.354(4) . ?
N1 C2 1.440(4) . ?
N2 C4 1.269(4) . ?
N2 N3 1.420(3) . ?
N3 C6 1.362(4) . ?
N3 C7 1.470(4) . ?
C1 C2 1.537(4) . ?
C2 C3 1.540(4) . ?
C3 C4 1.494(4) . ?
C3 C5 1.505(4) . ?
C5 C6 1.505(4) . ?
C9 C10 1.508(5) . ?
C9 C11 1.511(5) . ?
C9 C12 1.519(5) . ?

loop_
_cod_related_entry_id
_cod_related_entry_database
_cod_related_entry_code
1 ChemSpider 21188837
